data_7042731
loop_
_publ_author_name
'Schmitt, Wolfgang'
'Marzec, Bartosz'
'Zhang, Lei'
'Zhu, Nian Yong'

_publ_section_title
;
 Bio-inspired synthetic approaches: From hierarchical, hybrid
 supramolecular assemblies to CaCO3-based microspheres
;
_journal_name_full 'Dalton Trans.'
_journal_paper_doi 10.1039/C7DT00914C
_journal_year 2017
_chemical_formula_moiety 'C13 H21 Ca N O8, H2 O'
_chemical_formula_sum 'C13 H23 Ca N O9'
_chemical_formula_weight 377.40
_space_group_crystal_system triclinic
_space_group_IT_number 2
_space_group_name_Hall '-P 1'
_space_group_name_H-M_alt 'P -1'
_symmetry_space_group_name_Hall '-P 1'
_symmetry_space_group_name_H-M 'P -1'
_atom_sites_solution_hydrogens mixed
_audit_creation_method SHELXL-2016/6
_audit_update_record
;
2017-04-12 deposited with the CCDC.
2017-04-20 downloaded from the CCDC.
;
_cell_angle_alpha 96.66(2)
_cell_angle_beta 94.77(2)
_cell_angle_gamma 92.07(2)
_cell_formula_units_Z 4
_cell_length_a 6.2649(10)
_cell_length_b 8.2062(10)
_cell_length_c 33.649(6)
_cell_measurement_reflns_used 6602
_cell_measurement_temperature 150(2)
_cell_measurement_theta_max 25.86
_cell_measurement_theta_min 2.45
_cell_volume 1710.5(5)
_computing_cell_refinement 'Bruker Smart'
_computing_data_collection 'Bruker Smart'
_computing_data_reduction 'Bruker Saint'
_computing_molecular_graphics 'Olex2 (Dolomanov et al., 2009)'
_computing_publication_material 'Olex2 (Dolomanov et al., 2009)'
_computing_structure_refinement 'SHELXL-2016/6 (Sheldrick, 2016)'
_computing_structure_solution 'SHELXS-97 (Sheldrick, 1990)'
_diffrn_ambient_temperature 150(2)
_diffrn_measured_fraction_theta_full 1.000
_diffrn_measured_fraction_theta_max 0.997
_diffrn_measurement_device_type 'Bruker Smart Apex'
_diffrn_measurement_method 'omega and phi scans'
_diffrn_radiation_type MoK\a
_diffrn_radiation_wavelength 0.71073
_diffrn_reflns_av_R_equivalents 0.0402
_diffrn_reflns_av_unetI/netI 0.0805
_diffrn_reflns_Laue_measured_fraction_full 1.000
_diffrn_reflns_Laue_measured_fraction_max 0.997
_diffrn_reflns_number 6606
_diffrn_reflns_point_group_measured_fraction_full 1.000
_diffrn_reflns_point_group_measured_fraction_max 0.997
_diffrn_reflns_theta_full 25.242
_diffrn_reflns_theta_max 25.865
_diffrn_reflns_theta_min 0.612
_exptl_absorpt_coefficient_mu 0.413
_exptl_crystal_colour Colourless
_exptl_crystal_density_diffrn 1.466
_exptl_crystal_density_method 'not measured'
_exptl_crystal_description Needle
_exptl_crystal_F_000 800
_exptl_crystal_recrystallization_method 'Re-crystallisation from solvent: H2O/MeOH 1:1 (v/v)'
_exptl_crystal_size_max 0.600
_exptl_crystal_size_mid 0.050
_exptl_crystal_size_min 0.050
_refine_diff_density_max 0.433
_refine_diff_density_min -0.548
_refine_diff_density_rms 0.119
_refine_ls_extinction_method none
_refine_ls_goodness_of_fit_ref 1.044
_refine_ls_hydrogen_treatment mixed
_refine_ls_matrix_type full
_refine_ls_number_parameters 493
_refine_ls_number_reflns 6606
_refine_ls_number_restraints 13
_refine_ls_restrained_S_all 1.043
_refine_ls_R_factor_all 0.0677
_refine_ls_R_factor_gt 0.0514
_refine_ls_shift/su_max 0.001
_refine_ls_shift/su_mean 0.000
_refine_ls_structure_factor_coef Fsqd
_refine_ls_weighting_details 'w=1/[\s^2^(Fo^2^)+(0.0665P)^2^+0.0282P] where P=(Fo^2^+2Fc^2^)/3'
_refine_ls_weighting_scheme calc
_refine_ls_wR_factor_gt 0.1191
_refine_ls_wR_factor_ref 0.1316
_reflns_Friedel_coverage 0.000
_reflns_number_gt 5135
_reflns_number_total 6606
_reflns_threshold_expression 'I > 2\s(I)'
_cod_data_source_file c7dt00914c2.cif
_cod_data_source_block shelx
_cod_database_code 7042731
_shelx_shelxl_version_number 2016/6
_shelx_space_group_comment
;
The symmetry employed for this shelxl refinement is uniquely defined
by the following loop, which should always be used as a source of
symmetry information in preference to the above space-group names.
They are only intended as comments.
;
_shelx_estimated_absorpt_t_min 0.790
_shelx_estimated_absorpt_t_max 0.980

loop_
_space_group_symop_operation_xyz
'x, y, z'
'-x, -y, -z'

loop_
_atom_site_label
_atom_site_type_symbol
_atom_site_fract_x
_atom_site_fract_y
_atom_site_fract_z
_atom_site_U_iso_or_equiv
_atom_site_adp_type
_atom_site_occupancy
_atom_site_site_symmetry_order
_atom_site_calc_flag
_atom_site_refinement_flags_posn
_atom_site_refinement_flags_adp
_atom_site_refinement_flags_occupancy
_atom_site_disorder_assembly
_atom_site_disorder_group
Ca1 Ca 0.10354(8) 0.75878(6) 0.56589(2) 0.01585(15) Uani 1 1 d . . . . .
O1 O 0.1790(3) 0.9876(3) 0.63041(7) 0.0326(5) Uani 1 1 d D . . . .
O3 O -0.2412(3) 0.8437(2) 0.58430(6) 0.0269(5) Uani 1 1 d . . . . .
O4 O 0.0993(3) 0.4636(2) 0.56180(6) 0.0242(4) Uani 1 1 d . . . . .
O5 O 0.2035(5) 0.2541(3) 0.59296(7) 0.0504(7) Uani 1 1 d . . . . .
O6 O -0.5583(3) 0.7312(3) 0.59441(7) 0.0401(6) Uani 1 1 d . . . . .
O7 O 0.3047(3) 0.6849(2) 0.50424(6) 0.0309(5) Uani 1 1 d . . . . .
O8 O 0.1475(3) 1.0044(2) 0.53449(6) 0.0264(5) Uani 1 1 d . . . . .
H8C H 0.026964 1.010746 0.514300 0.06(2) Uiso 0.5 1 calc R . P . .
H8B H 0.281871 1.002426 0.521507 0.11(4) Uiso 0.5 1 calc R . P . .
H8A H 0.151629 1.100357 0.554850 0.076(14) Uiso 1 1 calc R . . . .
O9 O -0.1863(3) 0.6637(2) 0.51144(6) 0.0281(5) Uani 1 1 d . . . . .
N1 N -0.0223(3) 0.6363(3) 0.62841(7) 0.0197(5) Uani 1 1 d . . . . .
C1 C 0.2958(5) 0.9457(3) 0.66385(9) 0.0252(7) Uani 1 1 d . . . . .
C2 C 0.2065(5) 0.8181(3) 0.68166(8) 0.0223(6) Uani 1 1 d . . . . .
C3 C 0.3210(5) 0.7666(4) 0.71477(9) 0.0297(7) Uani 1 1 d . . . . .
H3 H 0.261888 0.678760 0.727029 0.036 Uiso 1 1 calc R U . . .
C4 C 0.5181(5) 0.8385(4) 0.73060(9) 0.0338(8) Uani 1 1 d . . . . .
C5 C 0.5966(5) 0.9676(4) 0.71258(10) 0.0348(8) Uani 1 1 d . . . . .
H5 H 0.729350 1.020692 0.723531 0.042 Uiso 1 1 calc R U . . .
C6 C 0.4917(5) 1.0243(4) 0.67918(10) 0.0319(7) Uani 1 1 d . . . . .
C7 C 0.5887(6) 1.1629(4) 0.66050(14) 0.0557(11) Uani 1 1 d . . . . .
H7C H 0.488085 1.251546 0.659979 0.084 Uiso 1 1 calc R U . . .
H7D H 0.619195 1.123966 0.632995 0.084 Uiso 1 1 calc R U . . .
H7E H 0.722246 1.204127 0.676274 0.084 Uiso 1 1 calc R U . . .
C8 C 0.6407(7) 0.7795(5) 0.76613(11) 0.0573(11) Uani 1 1 d . . . . .
H8F H 0.572586 0.676666 0.772018 0.086 Uiso 1 1 calc R U . . .
H8D H 0.640745 0.862638 0.789527 0.086 Uiso 1 1 calc R U . . .
H8E H 0.788692 0.760792 0.760006 0.086 Uiso 1 1 calc R U . . .
C9 C -0.0122(5) 0.7454(4) 0.66684(8) 0.0241(6) Uani 1 1 d . . . . .
H9D H -0.065721 0.682209 0.687597 0.029 Uiso 1 1 calc R U . . .
H9F H -0.109842 0.836019 0.663517 0.029 Uiso 1 1 calc R U . . .
C19 C -0.2506(4) 0.5971(4) 0.61533(9) 0.0278(7) Uani 1 1 d . . . . .
H19A H -0.326162 0.571889 0.638743 0.033 Uiso 1 1 calc R U . . .
H19B H -0.262964 0.497653 0.595427 0.033 Uiso 1 1 calc R U . . .
C20 C -0.3590(5) 0.7365(4) 0.59678(8) 0.0262(7) Uani 1 1 d . . . . .
C21 C 0.0924(5) 0.4866(3) 0.63269(8) 0.0230(6) Uani 1 1 d . . . . .
H21A H 0.007750 0.413965 0.647629 0.028 Uiso 1 1 calc R U . . .
H21B H 0.231370 0.515596 0.648632 0.028 Uiso 1 1 calc R U . . .
C22 C 0.1330(5) 0.3944(3) 0.59267(8) 0.0238(6) Uani 1 1 d . . . . .
Ca2 Ca 0.78347(8) 1.31114(6) 0.93554(2) 0.01576(15) Uani 1 1 d . . . . .
O2 O 0.8113(3) 1.0933(2) 0.87366(6) 0.0266(5) Uani 1 1 d D . . . .
O10 O 0.9008(3) 1.8287(2) 0.91149(6) 0.0244(4) Uani 1 1 d . . . . .
O11 O 0.8041(3) 1.6149(2) 0.94181(5) 0.0233(4) Uani 1 1 d . . . . .
O12 O 0.6881(3) 1.4048(3) 1.00273(6) 0.0310(5) Uani 1 1 d . . . . .
H12A H 0.696286 1.313802 1.019184 0.047 Uiso 0.5 1 calc R U P . .
H12B H 0.541669 1.443229 1.001141 0.047 Uiso 0.5 1 calc R U P . .
H12F H 0.787795 1.494975 1.014925 0.047 Uiso 1 1 calc R U . . .
O13 O 1.0926(3) 1.2393(3) 0.97930(6) 0.0344(5) Uani 1 1 d . . . . .
H13A H 1.109374 1.316941 1.003891 0.052 Uiso 0.5 1 calc R U P . .
H13B H 1.222833 1.244599 0.965164 0.052 Uiso 1 1 calc R U . . .
H13F H 1.068548 1.127745 0.986234 0.052 Uiso 0.5 1 calc R U P . .
O14 O 0.6851(3) 1.0470(2) 0.95855(6) 0.0240(5) Uani 1 1 d . . . . .
H14F H 0.536984 1.013616 0.948401 0.012(13) Uiso 0.5 1 calc R . P . .
H14A H 0.697759 1.058743 0.987982 0.07(3) Uiso 0.5 1 calc R . P . .
H14B H 0.781470 0.963425 0.948447 0.082(15) Uiso 1 1 calc R . . . .
O15 O 0.0929(3) 1.3837(3) 0.90532(6) 0.0292(5) Uani 1 1 d . . . . .
O16 O 0.4006(3) 1.2794(3) 0.92512(6) 0.0281(5) Uani 1 1 d . . . . .
N2 N 0.6198(3) 1.4452(3) 0.87353(6) 0.0167(5) Uani 1 1 d . . . . .
C10 C 1.0494(5) 1.2436(4) 0.77118(9) 0.0270(7) Uani 1 1 d . . . . .
C11 C 1.1351(6) 1.3006(5) 0.73429(10) 0.0429(9) Uani 1 1 d . . . . .
H11A H 1.117859 1.210963 0.712192 0.064 Uiso 1 1 calc R U . . .
H11B H 1.287516 1.333499 0.740113 0.064 Uiso 1 1 calc R U . . .
H11C H 1.055755 1.394554 0.726619 0.064 Uiso 1 1 calc R U . . .
C12 C 1.1904(6) 0.9352(4) 0.84406(12) 0.0447(9) Uani 1 1 d . . . . .
H12C H 1.095549 0.836824 0.842945 0.067 Uiso 1 1 calc R U . . .
H12D H 1.234234 0.976569 0.872164 0.067 Uiso 1 1 calc R U . . .
H12E H 1.317693 0.907438 0.830057 0.067 Uiso 1 1 calc R U . . .
C13 C 1.0728(5) 1.0658(3) 0.82404(9) 0.0268(7) Uani 1 1 d . . . . .
C14 C 1.1447(5) 1.1189(4) 0.78976(9) 0.0270(7) Uani 1 1 d . . . . .
H14 H 1.263522 1.068241 0.778539 0.032 Uiso 1 1 calc R U . . .
C15 C 0.8730(5) 1.3117(4) 0.78742(8) 0.0248(6) Uani 1 1 d . . . . .
H15 H 0.805195 1.396796 0.775003 0.030 Uiso 1 1 calc R U . . .
C16 C 0.7909(4) 1.2602(3) 0.82128(8) 0.0211(6) Uani 1 1 d . . . . .
C17 C 0.8946(4) 1.1373(3) 0.83956(8) 0.0214(6) Uani 1 1 d . . . . .
C18 C 0.5914(4) 1.3310(3) 0.83606(8) 0.0217(6) Uani 1 1 d . . . . .
H18A H 0.521591 1.389437 0.814719 0.026 Uiso 1 1 calc R U . . .
H18B H 0.492026 1.239142 0.840197 0.026 Uiso 1 1 calc R U . . .
C23 C 0.7546(4) 1.5900(3) 0.86995(8) 0.0178(6) Uani 1 1 d . . . . .
H23A H 0.674355 1.663126 0.853296 0.021 Uiso 1 1 calc R U . . .
H23B H 0.882858 1.556290 0.856328 0.021 Uiso 1 1 calc R U . . .
C24 C 0.8250(4) 1.6835(3) 0.91122(8) 0.0174(6) Uani 1 1 d . . . . .
C25 C 0.4056(4) 1.4947(3) 0.88373(9) 0.0216(6) Uani 1 1 d . . . . .
H25A H 0.317157 1.508011 0.858630 0.026 Uiso 1 1 calc R U . . .
H25B H 0.420314 1.602832 0.900366 0.026 Uiso 1 1 calc R U . . .
C26 C 0.2905(4) 1.3750(3) 0.90596(8) 0.0199(6) Uani 1 1 d . . . . .
O17 O 0.2941(3) 0.8716(3) 0.95762(7) 0.0314(5) Uani 1 1 d D . . . .
O0AA O 0.6424(9) 1.1571(7) 0.56062(16) 0.0472(19) Uani 0.499(7) 1 d D . P A 2
O1AA O 0.6147(7) 1.0348(6) 0.53109(14) 0.0312(15) Uani 0.501(7) 1 d D . P A 1
H0AA H 0.662(8) 1.043(3) 0.5582(7) 0.12(2) Uiso 1 1 d D . . . .
H17A H 0.172(4) 0.867(5) 0.9412(10) 0.072(14) Uiso 1 1 d D . . . .
H9B H -0.300388 0.742620 0.511992 0.16(3) Uiso 1 1 d . . . . .
H9A H -0.126410 0.656950 0.485286 0.089(16) Uiso 1 1 d . . . . .
H7A H 0.276197 0.764462 0.485065 0.074(14) Uiso 1 1 d . . . . .
H7B H 0.256559 0.574533 0.491568 0.081(14) Uiso 1 1 d . . . . .
H1 H 0.211(6) 1.090(3) 0.6259(11) 0.059(12) Uiso 1 1 d D . . . .
H2 H 0.851(6) 0.994(3) 0.8784(11) 0.056(12) Uiso 1 1 d D . . . .
H17B H 0.244(10) 0.895(10) 0.9823(9) 0.07(3) Uiso 0.5 1 d D . P B 2
H0AB H 0.513(6) 1.170(8) 0.572(2) 0.05(2) Uiso 0.499(7) 1 d D . P A 2
H17C H 0.394(9) 0.926(13) 0.945(2) 0.13(5) Uiso 0.5 1 d D . P C 1
H1AB H 0.483(7) 0.984(10) 0.525(2) 0.08(3) Uiso 0.501(7) 1 d D . P A 1

loop_
_atom_site_aniso_label
_atom_site_aniso_U_11
_atom_site_aniso_U_22
_atom_site_aniso_U_33
_atom_site_aniso_U_23
_atom_site_aniso_U_13
_atom_site_aniso_U_12
Ca1 0.0151(3) 0.0153(3) 0.0172(3) 0.0027(2) 0.0006(2) 0.0003(2)
O1 0.0328(12) 0.0291(12) 0.0362(13) 0.0158(10) -0.0096(10) -0.0031(10)
O3 0.0216(10) 0.0323(12) 0.0266(11) 0.0022(9) 0.0018(9) 0.0050(9)
O4 0.0348(11) 0.0208(10) 0.0171(10) 0.0028(8) 0.0013(9) 0.0037(9)
O5 0.108(2) 0.0174(12) 0.0263(13) 0.0040(10) 0.0001(13) 0.0151(13)
O6 0.0147(11) 0.0707(17) 0.0322(13) -0.0015(12) -0.0022(9) -0.0004(11)
O7 0.0443(13) 0.0217(11) 0.0272(12) 0.0020(9) 0.0072(10) 0.0012(10)
O8 0.0355(12) 0.0181(10) 0.0252(11) 0.0016(9) 0.0024(9) 0.0015(9)
O9 0.0339(12) 0.0289(11) 0.0200(11) -0.0019(9) -0.0021(9) 0.0060(10)
N1 0.0207(12) 0.0196(12) 0.0179(12) 0.0004(10) -0.0002(9) -0.0017(10)
C1 0.0275(16) 0.0175(15) 0.0290(17) 0.0021(12) -0.0074(13) 0.0046(12)
C2 0.0308(16) 0.0169(14) 0.0174(15) -0.0024(11) -0.0036(12) 0.0043(12)
C3 0.0454(19) 0.0226(16) 0.0202(16) 0.0001(12) -0.0009(14) 0.0059(14)
C4 0.0413(19) 0.0330(18) 0.0228(16) -0.0081(14) -0.0122(14) 0.0131(15)
C5 0.0246(16) 0.0295(17) 0.043(2) -0.0142(15) -0.0152(14) 0.0077(14)
C6 0.0260(16) 0.0202(15) 0.047(2) -0.0012(14) -0.0045(14) 0.0013(13)
C7 0.040(2) 0.035(2) 0.091(3) 0.016(2) -0.010(2) -0.0092(17)
C8 0.061(3) 0.072(3) 0.035(2) -0.0025(19) -0.0201(19) 0.025(2)
C9 0.0328(16) 0.0225(15) 0.0172(15) 0.0022(12) 0.0043(12) -0.0011(13)
C19 0.0212(15) 0.0315(17) 0.0292(17) -0.0004(13) 0.0040(13) -0.0101(13)
C20 0.0228(16) 0.0400(18) 0.0128(14) -0.0072(13) 0.0005(12) -0.0023(13)
C21 0.0301(16) 0.0219(15) 0.0172(14) 0.0054(12) -0.0003(12) -0.0020(12)
C22 0.0341(17) 0.0165(15) 0.0196(15) 0.0025(12) -0.0023(12) -0.0042(12)
Ca2 0.0152(3) 0.0156(3) 0.0172(3) 0.0034(2) 0.0034(2) 0.0012(2)
O2 0.0328(12) 0.0222(11) 0.0283(12) 0.0089(9) 0.0125(9) 0.0060(9)
O10 0.0293(11) 0.0169(10) 0.0268(11) 0.0038(8) 0.0010(9) -0.0033(8)
O11 0.0326(11) 0.0197(10) 0.0171(10) 0.0027(8) 0.0005(8) -0.0026(9)
O12 0.0406(13) 0.0259(11) 0.0279(12) 0.0012(9) 0.0124(10) 0.0062(10)
O13 0.0224(11) 0.0563(15) 0.0237(11) 0.0049(10) 0.0000(9) -0.0037(10)
O14 0.0241(11) 0.0211(10) 0.0266(12) 0.0021(8) 0.0030(9) -0.0014(9)
O15 0.0150(10) 0.0449(13) 0.0298(12) 0.0117(10) 0.0045(8) 0.0030(9)
O16 0.0191(10) 0.0338(12) 0.0360(12) 0.0173(10) 0.0087(9) 0.0056(9)
N2 0.0139(11) 0.0167(11) 0.0191(12) 0.0007(9) 0.0013(9) -0.0001(9)
C10 0.0310(16) 0.0285(16) 0.0200(15) -0.0029(13) 0.0048(13) -0.0079(13)
C11 0.053(2) 0.051(2) 0.0277(19) 0.0083(16) 0.0141(16) -0.0003(18)
C12 0.045(2) 0.040(2) 0.057(2) 0.0174(18) 0.0252(18) 0.0192(17)
C13 0.0306(16) 0.0192(15) 0.0307(17) -0.0002(13) 0.0071(13) 0.0019(12)
C14 0.0293(16) 0.0231(16) 0.0279(17) -0.0062(13) 0.0122(13) -0.0019(13)
C15 0.0318(16) 0.0237(15) 0.0177(15) 0.0005(12) 0.0003(12) -0.0042(13)
C16 0.0241(15) 0.0213(15) 0.0162(14) -0.0031(11) 0.0008(11) -0.0028(12)
C17 0.0269(15) 0.0165(14) 0.0202(15) -0.0009(12) 0.0060(12) -0.0038(12)
C18 0.0232(15) 0.0249(15) 0.0155(14) 0.0009(12) -0.0034(11) -0.0026(12)
C23 0.0170(13) 0.0166(14) 0.0204(14) 0.0046(11) 0.0017(11) -0.0010(11)
C24 0.0149(13) 0.0157(14) 0.0219(15) 0.0025(11) 0.0021(11) 0.0025(11)
C25 0.0159(14) 0.0226(15) 0.0275(16) 0.0052(12) 0.0042(12) 0.0040(11)
C26 0.0171(14) 0.0241(15) 0.0185(14) 0.0010(12) 0.0036(11) 0.0030(11)
O17 0.0253(12) 0.0379(13) 0.0314(13) 0.0091(11) 0.0002(10) -0.0031(10)
O0AA 0.058(4) 0.044(4) 0.049(4) 0.026(3) 0.023(3) 0.021(3)
O1AA 0.025(3) 0.038(3) 0.033(3) 0.015(2) 0.004(2) 0.002(2)

loop_
_atom_type_symbol
_atom_type_description
_atom_type_scat_dispersion_real
_atom_type_scat_dispersion_imag
_atom_type_scat_source
C C 0.0033 0.0016 'International Tables Vol C Tables 4.2.6.8 and 6.1.1.4'
H H 0.0000 0.0000 'International Tables Vol C Tables 4.2.6.8 and 6.1.1.4'
Ca Ca 0.2262 0.3064 'International Tables Vol C Tables 4.2.6.8 and 6.1.1.4'
N N 0.0061 0.0033 'International Tables Vol C Tables 4.2.6.8 and 6.1.1.4'
O O 0.0106 0.0060 'International Tables Vol C Tables 4.2.6.8 and 6.1.1.4'

loop_
_geom_angle_atom_site_label_1
_geom_angle_atom_site_label_2
_geom_angle_atom_site_label_3
_geom_angle
_geom_angle_site_symmetry_1
_geom_angle_site_symmetry_3
O6 Ca1 O8 101.88(8) 1_655 .
O6 Ca1 O3 140.17(8) 1_655 .
O8 Ca1 O3 89.57(7) . .
O6 Ca1 O4 81.24(8) 1_655 .
O8 Ca1 O4 149.52(7) . .
O3 Ca1 O4 107.54(7) . .
O6 Ca1 O9 148.57(8) 1_655 .
O8 Ca1 O9 87.92(7) . .
O3 Ca1 O9 68.58(7) . .
O4 Ca1 O9 75.82(7) . .
O6 Ca1 O7 78.55(8) 1_655 .
O8 Ca1 O7 72.84(7) . .
O3 Ca1 O7 140.90(7) . .
O4 Ca1 O7 78.23(7) . .
O9 Ca1 O7 75.97(7) . .
O6 Ca1 N1 85.12(8) 1_655 .
O8 Ca1 N1 145.29(7) . .
O3 Ca1 N1 65.73(7) . .
O4 Ca1 N1 64.82(7) . .
O9 Ca1 N1 103.78(7) . .
O7 Ca1 N1 141.45(7) . .
O6 Ca1 O1 71.56(8) 1_655 .
O8 Ca1 O1 78.57(7) . .
O3 Ca1 O1 73.67(7) . .
O4 Ca1 O1 129.86(7) . .
O9 Ca1 O1 139.88(7) . .
O7 Ca1 O1 132.84(7) . .
N1 Ca1 O1 71.47(7) . .
O6 Ca1 C20 133.97(8) 1_655 .
O8 Ca1 C20 109.99(8) . .
O3 Ca1 C20 20.92(8) . .
O4 Ca1 C20 87.14(8) . .
O9 Ca1 C20 66.37(7) . .
O7 Ca1 C20 141.93(7) . .
N1 Ca1 C20 50.06(7) . .
O1 Ca1 C20 82.98(7) . .
O6 Ca1 C19 111.10(8) 1_655 .
O8 Ca1 C19 137.05(8) . .
O3 Ca1 C19 47.49(8) . .
O4 Ca1 C19 65.04(8) . .
O9 Ca1 C19 78.21(7) . .
O7 Ca1 C19 139.16(8) . .
N1 Ca1 C19 26.72(7) . .
O1 Ca1 C19 86.37(8) . .
C20 Ca1 C19 27.54(8) . .
O6 Ca1 C22 71.43(9) 1_655 .
O8 Ca1 C22 165.30(8) . .
O3 Ca1 C22 103.95(8) . .
O4 Ca1 C22 19.40(7) . .
O9 Ca1 C22 91.66(7) . .
O7 Ca1 C22 92.80(7) . .
N1 Ca1 C22 48.75(7) . .
O1 Ca1 C22 110.46(7) . .
C20 Ca1 C22 83.16(8) . .
C19 Ca1 C22 56.86(8) . .
C1 O1 Ca1 118.41(17) . .
C20 O3 Ca1 116.17(18) . .
C22 O4 Ca1 120.66(17) . .
C20 O6 Ca1 156.5(2) . 1_455
C21 N1 C19 110.8(2) . .
C21 N1 C9 111.6(2) . .
C19 N1 C9 107.4(2) . .
C21 N1 Ca1 107.81(16) . .
C19 N1 Ca1 100.73(16) . .
C9 N1 Ca1 117.92(16) . .
O1 C1 C2 115.5(2) . .
O1 C1 C6 123.0(3) . .
C2 C1 C6 121.5(3) . .
C1 C2 C3 118.1(3) . .
C1 C2 C9 120.5(2) . .
C3 C2 C9 121.4(3) . .
C4 C3 C2 122.6(3) . .
C5 C4 C3 117.1(3) . .
C5 C4 C8 121.2(3) . .
C3 C4 C8 121.7(3) . .
C4 C5 C6 123.3(3) . .
C5 C6 C1 117.4(3) . .
C5 C6 C7 120.6(3) . .
C1 C6 C7 122.0(3) . .
N1 C9 C2 114.8(2) . .
N1 C19 C20 112.7(2) . .
N1 C19 Ca1 52.55(13) . .
C20 C19 Ca1 74.25(15) . .
O6 C20 O3 125.9(3) . .
O6 C20 C19 116.3(3) . .
O3 C20 C19 117.8(2) . .
O6 C20 Ca1 157.0(2) . .
O3 C20 Ca1 42.91(13) . .
C19 C20 Ca1 78.21(15) . .
N1 C21 C22 112.6(2) . .
O4 C22 O5 124.2(3) . .
O4 C22 C21 118.5(2) . .
O5 C22 C21 117.2(2) . .
O4 C22 Ca1 39.94(13) . .
O5 C22 Ca1 155.8(2) . .
C21 C22 Ca1 81.25(15) . .
O15 Ca2 O16 143.54(7) 1_655 .
O15 Ca2 O12 128.01(8) 1_655 .
O16 Ca2 O12 79.77(8) . .
O15 Ca2 O14 128.40(7) 1_655 .
O16 Ca2 O14 73.75(7) . .
O12 Ca2 O14 79.63(7) . .
O15 Ca2 O13 73.35(7) 1_655 .
O16 Ca2 O13 142.28(7) . .
O12 Ca2 O13 76.65(8) . .
O14 Ca2 O13 73.35(7) . .
O15 Ca2 O11 74.06(8) 1_655 .
O16 Ca2 O11 96.42(7) . .
O12 Ca2 O11 73.80(7) . .
O14 Ca2 O11 152.97(7) . .
O13 Ca2 O11 104.64(8) . .
O15 Ca2 O2 72.94(7) 1_655 .
O16 Ca2 O2 89.28(8) . .
O12 Ca2 O2 154.40(7) . .
O14 Ca2 O2 75.09(7) . .
O13 Ca2 O2 99.58(7) . .
O11 Ca2 O2 130.84(7) . .
O15 Ca2 N2 78.23(7) 1_655 .
O16 Ca2 N2 66.28(7) . .
O12 Ca2 N2 120.33(7) . .
O14 Ca2 N2 129.35(7) . .
O13 Ca2 N2 151.41(7) . .
O11 Ca2 N2 63.71(7) . .
O2 Ca2 N2 74.61(7) . .
C17 O2 Ca2 120.50(16) . .
C24 O11 Ca2 118.78(17) . .
C26 O15 Ca2 145.48(19) . 1_455
C26 O16 Ca2 122.02(17) . .
C23 N2 C25 109.8(2) . .
C23 N2 C18 112.7(2) . .
C25 N2 C18 107.6(2) . .
C23 N2 Ca2 107.41(15) . .
C25 N2 Ca2 105.42(16) . .
C18 N2 Ca2 113.61(16) . .
C15 C10 C14 117.6(3) . .
C15 C10 C11 121.6(3) . .
C14 C10 C11 120.8(3) . .
C14 C13 C17 118.5(3) . .
C14 C13 C12 119.8(3) . .
C17 C13 C12 121.8(3) . .
C13 C14 C10 122.3(3) . .
C10 C15 C16 122.4(3) . .
C15 C16 C17 118.1(3) . .
C15 C16 C18 120.1(3) . .
C17 C16 C18 121.7(2) . .
O2 C17 C13 122.8(3) . .
O2 C17 C16 116.1(2) . .
C13 C17 C16 121.1(3) . .
N2 C18 C16 116.2(2) . .
N2 C23 C24 111.1(2) . .
O11 C24 O10 124.5(3) . .
O11 C24 C23 119.3(2) . .
O10 C24 C23 116.3(2) . .
N2 C25 C26 113.9(2) . .
O15 C26 O16 125.1(3) . .
O15 C26 C25 116.5(2) . .
O16 C26 C25 118.3(2) . .

loop_
_geom_bond_atom_site_label_1
_geom_bond_atom_site_label_2
_geom_bond_distance
_geom_bond_site_symmetry_2
Ca1 O6 2.282(2) 1_655
Ca1 O8 2.399(2) .
Ca1 O3 2.401(2) .
Ca1 O4 2.410(2) .
Ca1 O9 2.505(2) .
Ca1 O7 2.541(2) .
Ca1 N1 2.601(2) .
Ca1 O1 2.698(2) .
Ca1 C20 3.165(3) .
Ca1 C19 3.219(3) .
Ca1 C22 3.229(3) .
O1 C1 1.375(3) .
O3 C20 1.259(4) .
O4 C22 1.247(3) .
O5 C22 1.249(4) .
O6 C20 1.244(3) .
N1 C21 1.461(4) .
N1 C19 1.473(4) .
N1 C9 1.481(4) .
C1 C2 1.388(4) .
C1 C6 1.396(4) .
C2 C3 1.390(4) .
C2 C9 1.496(4) .
C3 C4 1.386(5) .
C4 C5 1.376(5) .
C4 C8 1.504(4) .
C5 C6 1.390(4) .
C6 C7 1.496(5) .
C19 C20 1.520(4) .
C21 C22 1.512(4) .
Ca2 O15 2.352(2) 1_655
Ca2 O16 2.396(2) .
Ca2 O12 2.432(2) .
Ca2 O14 2.459(2) .
Ca2 O13 2.465(2) .
Ca2 O11 2.4748(19) .
Ca2 O2 2.604(2) .
Ca2 N2 2.622(2) .
O2 C17 1.378(3) .
O10 C24 1.266(3) .
O11 C24 1.243(3) .
O15 C26 1.241(3) .
O16 C26 1.261(3) .
N2 C23 1.455(3) .
N2 C25 1.472(3) .
N2 C18 1.475(3) .
C10 C15 1.381(4) .
C10 C14 1.387(4) .
C10 C11 1.509(4) .
C12 C13 1.513(4) .
C13 C14 1.383(4) .
C13 C17 1.392(4) .
C15 C16 1.391(4) .
C16 C17 1.394(4) .
C16 C18 1.495(4) .
C23 C24 1.529(4) .
C25 C26 1.501(4) .
